data_4110080
loop_
_publ_author_name
'Alois F\"urstner'
'Manuel Alcarazo'
'Helga Krause'
'Christian W. Lehmann'

_publ_section_title
;
 Effective Modulation of the Donor Properties of N-Heterocyclic Carbene
 Ligands by "Through-Space" Communication within a Planar Chiral Scaffold
;
_journal_name_full 'Journal of the American Chemical Society'
_journal_page_first 12676
_journal_page_last 12677
_journal_paper_doi 10.1021/ja076028t
_journal_volume 129
_journal_year 2007
_chemical_absolute_configuration rm
_chemical_compound_source CH2Cl2/AcOEt
_chemical_formula_moiety 'C26 H26 Cl F4 N2 Rh'
_chemical_formula_sum 'C26 H26 Cl F4 N2 Rh'
_chemical_formula_weight 580.85
_chemical_name_systematic
; 
 ? 
;
_space_group_IT_number 19
_symmetry_cell_setting orthorhombic
_symmetry_Int_Tables_number 19
_symmetry_space_group_name_Hall 'P 2ac 2ab'
_symmetry_space_group_name_H-M 'P 21 21 21'
_atom_sites_solution_hydrogens geom
_atom_sites_solution_primary direct
_atom_sites_solution_secondary difmap
_audit_block_code AVM-AA-393-01
_audit_creation_date 2007-07-04
_cell_angle_alpha 90.00
_cell_angle_beta 90.00
_cell_angle_gamma 90.00
_cell_formula_units_Z 4
_cell_length_a 7.26680(10)
_cell_length_b 13.4135(3)
_cell_length_c 23.4946(4)
_cell_measurement_reflns_used 126764
_cell_measurement_temperature 100
_cell_measurement_theta_max 31.51
_cell_measurement_theta_min 2.91
_cell_volume 2290.09(7)
_computing_cell_refinement 'Denzo / Scalepack (Otwinowski 1997)'
_computing_data_collection 'Collect software (Nonius, 1998)'
_computing_data_reduction 'Denzo / Scalepack (Otwinowski 1997)'
_computing_molecular_graphics 'DIAMOND (Crystal Impact GbR, 2005)'
_computing_structure_refinement 'SHELXL-97 (Sheldrick, 1997)'
_computing_structure_solution 'SHELXS-97 (Sheldrick, 1990)'
_diffrn_ambient_temperature 100
_diffrn_measured_fraction_theta_full 0.998
_diffrn_measured_fraction_theta_max 0.998
_diffrn_measurement_device_type 'Nonius KappaCCD'
_diffrn_measurement_method 'CCD \w-scan'
_diffrn_radiation_type MoK\a
_diffrn_radiation_wavelength 0.71073
_diffrn_reflns_av_R_equivalents 0.0409
_diffrn_reflns_av_sigmaI/netI 0.0259
_diffrn_reflns_limit_h_max 10
_diffrn_reflns_limit_h_min -10
_diffrn_reflns_limit_k_max 19
_diffrn_reflns_limit_k_min -19
_diffrn_reflns_limit_l_max 34
_diffrn_reflns_limit_l_min -34
_diffrn_reflns_number 52228
_diffrn_reflns_theta_full 31.51
_diffrn_reflns_theta_max 31.51
_diffrn_reflns_theta_min 2.93
_diffrn_standards_decay_% 0.00
_diffrn_standards_number 0
_exptl_absorpt_coefficient_mu 0.913
_exptl_absorpt_correction_T_max 0.75
_exptl_absorpt_correction_T_min 0.40
_exptl_absorpt_correction_type multi-scan
_exptl_absorpt_process_details 'SADABS, Bruker AXS (2004)'
_exptl_crystal_colour colorless
_exptl_crystal_density_diffrn 1.685
_exptl_crystal_density_meas ?
_exptl_crystal_density_method none
_exptl_crystal_description block
_exptl_crystal_F_000 1176
_exptl_crystal_size_max 0.28
_exptl_crystal_size_mid 0.16
_exptl_crystal_size_min 0.02
_refine_diff_density_max 0.569
_refine_diff_density_min -1.201
_refine_diff_density_rms 0.264
_refine_ls_abs_structure_details 'Flack, H. D. (1983). Acta Cryst. A39, 876-881'
_refine_ls_abs_structure_Flack 0.356(18)
_refine_ls_extinction_method none
_refine_ls_goodness_of_fit_ref 1.166
_refine_ls_hydrogen_treatment constr
_refine_ls_matrix_type full
_refine_ls_number_parameters 308
_refine_ls_number_reflns 7625
_refine_ls_number_restraints 0
_refine_ls_restrained_S_all 1.166
_refine_ls_R_factor_all 0.0266
_refine_ls_R_factor_gt 0.0244
_refine_ls_shift/su_max 0.002
_refine_ls_shift/su_mean 0.000
_refine_ls_structure_factor_coef Fsqd
_refine_ls_weighting_details 'calc w=1/[\s^2^(Fo^2^)+(0.0455P)^2^+0.3733P] where P=(Fo^2^+2Fc^2^)/3'
_refine_ls_weighting_scheme calc
_refine_ls_wR_factor_gt 0.0727
_refine_ls_wR_factor_ref 0.0739
_reflns_number_gt 7339
_reflns_number_total 7625
_reflns_threshold_expression I>2\s(I)
_cod_data_source_file ja076028tsi20070810_084045.cif
_cod_data_source_block 5893
_cod_depositor_comments
;
The following automatic conversions were performed:

'_exptl_crystal_density_meas' value 'none' was changed to '?' - the
value is perceived as not measured.

Automatic conversion script
Id: cif_fix_values 3008 2015-01-20 13:52:24Z robertas 
;
_cod_original_sg_symbol_Hall 'P 2ac 2ab '
_cod_database_code 4110080
_diffrn_standards_source '0.3 mm focus rotating anode'
_diffrn_standards_monochromator graphite

loop_
_symmetry_equiv_pos_as_xyz
'x, y, z'
'-x+1/2, -y, z+1/2'
'-x, y+1/2, -z+1/2'
'x+1/2, -y+1/2, -z'

loop_
_atom_site_label
_atom_site_type_symbol
_atom_site_fract_x
_atom_site_fract_y
_atom_site_fract_z
_atom_site_U_iso_or_equiv
_atom_site_adp_type
_atom_site_occupancy
_atom_site_symmetry_multiplicity
_atom_site_calc_flag
_atom_site_refinement_flags
C1 C 0.2439(3) 0.88843(14) 0.20296(8) 0.0117(3) Uani 1 1 d .
C2 C 0.3449(3) 0.77257(15) 0.26698(9) 0.0135(4) Uani 1 1 d .
H2 H 0.4209 0.7257 0.2843 0.016 Uiso 1 1 calc R
C3 C 0.1761(3) 0.80417(14) 0.28606(9) 0.0122(3) Uani 1 1 d .
C4 C 0.0563(3) 0.77521(14) 0.33146(9) 0.0133(4) Uani 1 1 d .
C5 C -0.1220(3) 0.80658(15) 0.32767(9) 0.0148(4) Uani 1 1 d .
H5 H -0.2121 0.7759 0.3497 0.018 Uiso 1 1 calc R
C6 C -0.1717(3) 0.88668(15) 0.28994(9) 0.0139(4) Uani 1 1 d .
H6 H -0.2922 0.9100 0.2902 0.017 Uiso 1 1 calc R
C7 C -0.0485(3) 0.92936(15) 0.25403(8) 0.0124(4) Uani 1 1 d .
C8 C -0.0584(3) 1.03665(16) 0.23544(8) 0.0145(4) Uani 1 1 d .
H8A H -0.1844 1.0598 0.2388 0.017 Uiso 1 1 calc R
H8B H -0.0231 1.0413 0.1957 0.017 Uiso 1 1 calc R
C9 C 0.0716(3) 1.10661(15) 0.27219(9) 0.0167(4) Uani 1 1 d .
H9A H 0.1827 1.1208 0.2507 0.020 Uiso 1 1 calc R
H9B H 0.0093 1.1694 0.2792 0.020 Uiso 1 1 calc R
C10 C 0.1236(3) 1.05957(14) 0.32857(9) 0.0143(4) Uani 1 1 d .
C11 C -0.0095(3) 1.03532(15) 0.36892(9) 0.0154(4) Uani 1 1 d .
C12 C 0.0186(3) 0.96014(17) 0.40832(9) 0.0162(4) Uani 1 1 d .
C13 C 0.2966(3) 1.01742(15) 0.33783(9) 0.0147(4) Uani 1 1 d .
C14 C 0.3248(3) 0.94344(15) 0.37794(9) 0.0154(3) Uani 1 1 d .
C15 C 0.1814(3) 0.90606(16) 0.41095(8) 0.0157(4) Uani 1 1 d .
C16 C 0.1840(4) 0.80030(17) 0.43291(9) 0.0208(4) Uani 1 1 d .
H16A H 0.0946 0.7932 0.4633 0.025 Uiso 1 1 calc R
H16B H 0.3047 0.7851 0.4482 0.025 Uiso 1 1 calc R
C17 C 0.1368(3) 0.72476(15) 0.38317(9) 0.0175(4) Uani 1 1 d .
H17A H 0.2481 0.6898 0.3722 0.021 Uiso 1 1 calc R
H17B H 0.0499 0.6757 0.3972 0.021 Uiso 1 1 calc R
C18 C 0.5392(3) 0.80398(17) 0.18067(9) 0.0175(4) Uani 1 1 d .
H18A H 0.5045 0.7586 0.1510 0.026 Uiso 1 1 calc R
H18B H 0.6361 0.7750 0.2030 0.026 Uiso 1 1 calc R
H18C H 0.5815 0.8653 0.1641 0.026 Uiso 1 1 calc R
C21 C -0.0237(3) 0.88632(15) 0.10842(9) 0.0149(4) Uani 1 1 d .
H21 H -0.0490 0.8906 0.1471 0.018 Uiso 1 1 calc R
C22 C 0.1201(3) 0.82260(15) 0.09144(9) 0.0148(4) Uani 1 1 d .
H22 H 0.1850 0.7887 0.1195 0.018 Uiso 1 1 calc R
C23 C 0.1752(3) 0.80599(16) 0.02969(10) 0.0178(4) Uani 1 1 d .
H23A H 0.0686 0.8160 0.0055 0.021 Uiso 1 1 calc R
H23B H 0.2159 0.7376 0.0250 0.021 Uiso 1 1 calc R
C24 C 0.3292(3) 0.87651(17) 0.01076(10) 0.0191(4) Uani 1 1 d .
H24A H 0.4469 0.8464 0.0200 0.023 Uiso 1 1 calc R
H24B H 0.3234 0.8842 -0.0303 0.023 Uiso 1 1 calc R
C25 C 0.3195(3) 0.97821(15) 0.03796(8) 0.0140(4) Uani 1 1 d .
H25 H 0.4295 1.0052 0.0511 0.017 Uiso 1 1 calc R
C26 C 0.1628(3) 1.03514(16) 0.04529(8) 0.0141(4) Uani 1 1 d .
H26 H 0.1744 1.0951 0.0648 0.017 Uiso 1 1 calc R
C27 C -0.0260(3) 1.00674(17) 0.02383(9) 0.0181(4) Uani 1 1 d .
H27A H -0.0127 0.9661 -0.0101 0.022 Uiso 1 1 calc R
H27B H -0.0921 1.0668 0.0133 0.022 Uiso 1 1 calc R
C28 C -0.1403(3) 0.94856(18) 0.06845(10) 0.0182(4) Uani 1 1 d .
H28A H -0.2118 0.9956 0.0907 0.022 Uiso 1 1 calc R
H28B H -0.2260 0.9051 0.0487 0.022 Uiso 1 1 calc R
N1 N 0.3802(2) 0.82386(13) 0.21707(8) 0.0124(3) Uani 1 1 d .
N2 N 0.1174(2) 0.87727(12) 0.24608(7) 0.0109(3) Uani 1 1 d .
F1 F -0.1791(2) 1.07536(10) 0.36415(6) 0.0213(3) Uani 1 1 d .
F2 F -0.1261(2) 0.93122(11) 0.44038(6) 0.0236(3) Uani 1 1 d .
F3 F 0.43637(18) 1.03939(11) 0.30210(6) 0.0206(3) Uani 1 1 d .
F4 F 0.48869(19) 0.89665(10) 0.37907(6) 0.0215(3) Uani 1 1 d .
Cl1 Cl 0.43757(8) 1.08224(4) 0.15524(2) 0.01789(10) Uani 1 1 d .
Rh1 Rh 0.229327(19) 0.956668(10) 0.125828(6) 0.00961(4) Uani 1 1 d .

loop_
_atom_site_aniso_label
_atom_site_aniso_U_11
_atom_site_aniso_U_22
_atom_site_aniso_U_33
_atom_site_aniso_U_23
_atom_site_aniso_U_13
_atom_site_aniso_U_12
C1 0.0116(9) 0.0109(7) 0.0125(7) -0.0009(6) -0.0005(7) -0.0001(7)
C2 0.0143(9) 0.0133(8) 0.0129(8) 0.0025(7) 0.0000(7) 0.0018(7)
C3 0.0136(9) 0.0108(8) 0.0123(8) 0.0018(6) -0.0012(7) -0.0002(7)
C4 0.0170(9) 0.0101(8) 0.0128(8) -0.0002(7) 0.0018(7) -0.0016(7)
C5 0.0157(9) 0.0149(8) 0.0138(9) -0.0010(7) 0.0041(7) -0.0034(7)
C6 0.0119(8) 0.0150(8) 0.0147(8) -0.0023(7) -0.0007(7) -0.0008(7)
C7 0.0106(9) 0.0139(8) 0.0127(8) -0.0016(6) -0.0020(7) 0.0010(6)
C8 0.0146(9) 0.0158(9) 0.0131(8) 0.0002(7) -0.0016(7) 0.0046(8)
C9 0.0213(10) 0.0119(8) 0.0168(9) 0.0012(7) -0.0027(8) 0.0006(7)
C10 0.0172(9) 0.0120(9) 0.0137(8) -0.0023(7) -0.0022(7) -0.0004(7)
C11 0.0138(8) 0.0156(9) 0.0167(9) -0.0047(8) -0.0009(7) 0.0032(7)
C12 0.0172(9) 0.0195(9) 0.0121(8) -0.0023(8) 0.0015(7) -0.0017(9)
C13 0.0154(10) 0.0156(8) 0.0131(8) -0.0015(7) -0.0005(7) -0.0025(7)
C14 0.0135(8) 0.0190(9) 0.0137(8) -0.0025(8) -0.0033(7) 0.0012(7)
C15 0.0200(10) 0.0171(9) 0.0101(8) -0.0007(7) -0.0033(7) -0.0002(8)
C16 0.0290(12) 0.0198(9) 0.0136(9) 0.0043(8) -0.0025(8) 0.0011(9)
C17 0.0217(10) 0.0147(8) 0.0161(10) 0.0052(7) 0.0041(8) 0.0012(7)
C18 0.0115(9) 0.0230(10) 0.0178(10) 0.0026(8) 0.0020(8) 0.0035(8)
C21 0.0121(9) 0.0181(9) 0.0145(8) -0.0018(7) 0.0003(7) -0.0042(7)
C22 0.0153(9) 0.0119(8) 0.0171(9) 0.0003(7) -0.0001(8) -0.0032(7)
C23 0.0190(10) 0.0143(9) 0.0201(10) -0.0067(7) -0.0003(8) -0.0015(8)
C24 0.0205(10) 0.0164(9) 0.0203(10) -0.0047(8) 0.0068(8) -0.0014(8)
C25 0.0166(9) 0.0145(8) 0.0110(8) -0.0014(7) 0.0014(7) -0.0002(7)
C26 0.0186(9) 0.0148(9) 0.0088(7) 0.0010(7) 0.0000(7) 0.0014(8)
C27 0.0178(10) 0.0226(10) 0.0139(9) -0.0014(7) -0.0052(8) 0.0043(8)
C28 0.0116(9) 0.0224(10) 0.0207(10) -0.0055(8) -0.0033(7) -0.0002(8)
N1 0.0091(7) 0.0148(7) 0.0134(7) 0.0012(6) -0.0004(6) 0.0008(6)
N2 0.0099(7) 0.0113(7) 0.0115(7) 0.0013(6) 0.0005(6) 0.0004(6)
F1 0.0169(6) 0.0217(6) 0.0253(7) -0.0045(5) -0.0004(5) 0.0072(5)
F2 0.0198(7) 0.0329(8) 0.0181(6) 0.0006(5) 0.0065(5) -0.0027(6)
F3 0.0158(6) 0.0265(6) 0.0194(6) 0.0024(6) 0.0027(5) -0.0022(6)
F4 0.0160(6) 0.0276(7) 0.0210(6) 0.0015(6) -0.0042(6) 0.0068(5)
Cl1 0.0177(2) 0.0184(2) 0.0176(2) -0.00360(19) 0.00061(18) -0.00803(19)
Rh1 0.00898(6) 0.01020(6) 0.00964(6) 0.00020(5) -0.00001(5) -0.00132(4)

loop_
_atom_type_symbol
_atom_type_description
_atom_type_scat_dispersion_real
_atom_type_scat_dispersion_imag
_atom_type_scat_source
C C 0.0033 0.0016 'International Tables Vol C Tables 4.2.6.8 and 6.1.1.4'
H H 0.0000 0.0000 'International Tables Vol C Tables 4.2.6.8 and 6.1.1.4'
N N 0.0061 0.0033 'International Tables Vol C Tables 4.2.6.8 and 6.1.1.4'
F F 0.0171 0.0103 'International Tables Vol C Tables 4.2.6.8 and 6.1.1.4'
Cl Cl 0.1484 0.1585 'International Tables Vol C Tables 4.2.6.8 and 6.1.1.4'
Rh Rh -1.1178 0.9187 'International Tables Vol C Tables 4.2.6.8 and 6.1.1.4'

loop_
_geom_angle_atom_site_label_1
_geom_angle_atom_site_label_2
_geom_angle_atom_site_label_3
_geom_angle
_geom_angle_publ_flag
N1 C1 N2 103.77(16) y
N1 C1 Rh1 122.91(15) y
N2 C1 Rh1 132.11(15) y
C3 C2 N1 106.79(17) y
C3 C2 H2 126.6 n
N1 C2 H2 126.6 n
C2 C3 N2 105.35(17) y
C2 C3 C4 134.69(19) y
N2 C3 C4 119.80(18) y
C5 C4 C3 116.44(19) y
C5 C4 C17 123.97(19) y
C3 C4 C17 119.10(19) y
C4 C5 C6 120.56(19) y
C4 C5 H5 119.7 n
C6 C5 H5 119.7 n
C7 C6 C5 122.2(2) y
C7 C6 H6 118.9 n
C5 C6 H6 118.9 n
C6 C7 N2 116.03(18) y
C6 C7 C8 123.51(19) y
N2 C7 C8 118.52(17) y
C7 C8 C9 112.25(16) y
C7 C8 H8A 109.2 n
C9 C8 H8A 109.2 n
C7 C8 H8B 109.2 n
C9 C8 H8B 109.2 n
H8A C8 H8B 107.9 n
C10 C9 C8 112.19(17) y
C10 C9 H9A 109.2 n
C8 C9 H9A 109.2 n
C10 C9 H9B 109.2 n
C8 C9 H9B 109.2 n
H9A C9 H9B 107.9 n
C11 C10 C13 115.13(18) y
C11 C10 C9 121.3(2) y
C13 C10 C9 121.96(19) y
F1 C11 C12 118.70(18) y
F1 C11 C10 118.99(18) y
C12 C11 C10 121.55(19) y
F2 C12 C11 117.89(19) y
F2 C12 C15 119.22(19) y
C11 C12 C15 122.40(19) y
F3 C13 C14 118.0(2) y
F3 C13 C10 119.49(18) y
C14 C13 C10 122.0(2) y
F4 C14 C13 118.59(19) y
F4 C14 C15 118.90(19) y
C13 C14 C15 121.78(19) y
C14 C15 C12 115.13(19) y
C14 C15 C16 121.3(2) y
C12 C15 C16 121.1(2) y
C15 C16 C17 110.26(17) y
C15 C16 H16A 109.6 n
C17 C16 H16A 109.6 n
C15 C16 H16B 109.6 n
C17 C16 H16B 109.6 n
H16A C16 H16B 108.1 n
C4 C17 C16 113.02(17) y
C4 C17 H17A 109.0 n
C16 C17 H17A 109.0 n
C4 C17 H17B 109.0 n
C16 C17 H17B 109.0 n
H17A C17 H17B 107.8 n
N1 C18 H18A 109.5 n
N1 C18 H18B 109.5 n
H18A C18 H18B 109.5 n
N1 C18 H18C 109.5 n
H18A C18 H18C 109.5 n
H18B C18 H18C 109.5 n
C22 C21 C28 125.03(19) y
C22 C21 Rh1 71.30(12) y
C28 C21 Rh1 111.21(14) y
C22 C21 H21 117.5 n
C28 C21 H21 117.5 n
Rh1 C21 H21 87.4 n
C21 C22 C23 123.7(2) y
C21 C22 Rh1 69.85(11) y
C23 C22 Rh1 112.83(14) y
C21 C22 H22 118.2 n
C23 C22 H22 118.2 n
Rh1 C22 H22 87.4 n
C22 C23 C24 112.27(18) y
C22 C23 H23A 109.2 n
C24 C23 H23A 109.2 n
C22 C23 H23B 109.2 n
C24 C23 H23B 109.2 n
H23A C23 H23B 107.9 n
C25 C24 C23 113.67(18) y
C25 C24 H24A 108.8 n
C23 C24 H24A 108.8 n
C25 C24 H24B 108.8 n
C23 C24 H24B 108.8 n
H24A C24 H24B 107.7 n
C26 C25 C24 126.2(2) y
C26 C25 Rh1 73.04(12) y
C24 C25 Rh1 107.15(14) y
C26 C25 H25 116.9 n
C24 C25 H25 116.9 n
Rh1 C25 H25 89.8 n
C25 C26 C27 124.58(18) y
C25 C26 Rh1 70.39(12) y
C27 C26 Rh1 111.28(14) y
C25 C26 H26 117.7 n
C27 C26 H26 117.7 n
Rh1 C26 H26 88.3 n
C26 C27 C28 112.87(17) y
C26 C27 H27A 109.0 n
C28 C27 H27A 109.0 n
C26 C27 H27B 109.0 n
C28 C27 H27B 109.0 n
H27A C27 H27B 107.8 n
C21 C28 C27 113.37(18) y
C21 C28 H28A 108.9 n
C27 C28 H28A 108.9 n
C21 C28 H28B 108.9 n
C27 C28 H28B 108.9 n
H28A C28 H28B 107.7 n
C1 N1 C2 112.91(17) y
C1 N1 C18 123.39(18) y
C2 N1 C18 123.47(17) y
C1 N2 C7 128.06(17) y
C1 N2 C3 111.16(16) y
C7 N2 C3 120.76(17) y
C1 Rh1 C21 90.96(8) y
C1 Rh1 C22 88.70(8) y
C21 Rh1 C22 38.85(8) y
C1 Rh1 C25 152.38(8) y
C21 Rh1 C25 97.91(8) y
C22 Rh1 C25 82.23(8) y
C1 Rh1 C26 170.14(8) y
C21 Rh1 C26 81.77(8) y
C22 Rh1 C26 89.76(8) y
C25 Rh1 C26 36.56(8) y
C1 Rh1 Cl1 91.54(6) y
C21 Rh1 Cl1 158.94(6) y
C22 Rh1 Cl1 162.12(6) y
C25 Rh1 Cl1 89.43(6) y
C26 Rh1 Cl1 92.91(6) y

loop_
_geom_bond_atom_site_label_1
_geom_bond_atom_site_label_2
_geom_bond_distance
_geom_bond_publ_flag
C1 N1 1.357(3) y
C1 N2 1.376(3) y
C1 Rh1 2.0329(19) y
C2 C3 1.373(3) y
C2 N1 1.383(3) y
C2 H2 0.9300 n
C3 N2 1.423(3) y
C3 C4 1.431(3) y
C4 C5 1.365(3) y
C4 C17 1.509(3) y
C5 C6 1.439(3) y
C5 H5 0.9300 n
C6 C7 1.357(3) y
C6 H6 0.9300 n
C7 N2 1.406(3) y
C7 C8 1.506(3) y
C8 C9 1.587(3) y
C8 H8A 0.9700 n
C8 H8B 0.9700 n
C9 C10 1.515(3) y
C9 H9A 0.9700 n
C9 H9B 0.9700 n
C10 C11 1.392(3) y
C10 C13 1.396(3) y
C11 F1 1.349(2) y
C11 C12 1.384(3) y
C12 F2 1.350(2) y
C12 C15 1.389(3) y
C13 F3 1.350(2) y
C13 C14 1.384(3) y
C14 F4 1.346(2) y
C14 C15 1.393(3) y
C15 C16 1.510(3) y
C16 C17 1.584(3) y
C16 H16A 0.9700 n
C16 H16B 0.9700 n
C17 H17A 0.9700 n
C17 H17B 0.9700 n
C18 N1 1.462(3) y
C18 H18A 0.9600 n
C18 H18B 0.9600 n
C18 H18C 0.9600 n
C21 C22 1.408(3) y
C21 C28 1.516(3) y
C21 Rh1 2.106(2) y
C21 H21 0.9300 n
C22 C23 1.521(3) y
C22 Rh1 2.125(2) y
C22 H22 0.9300 n
C23 C24 1.531(3) y
C23 H23A 0.9700 n
C23 H23B 0.9700 n
C24 C25 1.508(3) y
C24 H24A 0.9700 n
C24 H24B 0.9700 n
C25 C26 1.382(3) y
C25 Rh1 2.185(2) y
C25 H25 0.9300 n
C26 C27 1.510(3) y
C26 Rh1 2.2186(19) y
C26 H26 0.9300 n
C27 C28 1.549(3) y
C27 H27A 0.9700 n
C27 H27B 0.9700 n
C28 H28A 0.9700 n
C28 H28B 0.9700 n
Cl1 Rh1 2.3674(5) y
